data_7244614
loop_
_publ_author_name
'Ziemniak, Marcin'
'Pawl\;edzio, Sylwia'
'Zawadzka-Ka\'zmierczuk, Anna'
'Dominiak, Paulina M.'
'Trzybi\'nski, Damian'
'Ko\'zmi\'nski, Wiktor'
'Zieli\'nski, Rafa\/l'
'Fokt, Izabela'
'Priebe, Waldemar'
'Wo\'zniak, Krzysztof'
'Paj\;ak, Beata'

_publ_section_title
;
 X-ray wavefunction refinement and comprehensive structural studies on
 bromo-substituted analogues of 2-deoxy-d-glucose in solid state and
 solution
;
_journal_issue 14
_journal_name_full 'RSC Advances'
_journal_page_first 8345
_journal_page_last 8360
_journal_paper_doi 10.1039/D1RA08312K
_journal_volume 12
_journal_year 2022
_chemical_absolute_configuration syn
_chemical_formula_moiety 'C12 H22 O11'
_chemical_formula_sum 'C12 H22 O11'
_chemical_formula_weight 342.302
_space_group_crystal_system monoclinic
_space_group_IT_number 4
_space_group_name_Hall 'P 2yb'
_space_group_name_H-M_alt 'P 1 21 1'
_symmetry_Int_Tables_number 4
_atom_sites_solution_primary iterative
_audit_creation_date 2021-08-19
_audit_creation_method
;
Olex2 1.3
(compiled 2020.11.12 svn.r5f609507 for OlexSys, GUI svn.r6272)
;
_audit_update_record
;
2021-11-09 deposited with the CCDC.	2022-03-07 downloaded from the CCDC.
;
_cell_angle_alpha 90
_cell_angle_beta 102.983(11)
_cell_angle_gamma 90
_cell_formula_units_Z 2
_cell_length_a 7.7727(9)
_cell_length_b 8.7216(11)
_cell_length_c 10.8637(11)
_cell_measurement_reflns_used 4334
_cell_measurement_temperature 100(2)
_cell_measurement_theta_max 28.8820
_cell_measurement_theta_min 2.0180
_cell_volume 717.63(15)
_computing_cell_refinement 'CrysAlisPro 1.171.39.12b (Rigaku OD, 2015)'
_computing_data_collection 'CrysAlisPro 1.171.39.12b (Rigaku OD, 2015)'
_computing_data_reduction 'CrysAlisPro 1.171.39.12b (Rigaku OD, 2015)'
_computing_molecular_graphics 'Olex2 1.3 (Dolomanov et al., 2009)'
_computing_publication_material 'Olex2 1.3 (Dolomanov et al., 2009)'
_computing_structure_refinement 'olex2.refine 1.3 (Bourhis et al., 2015)'
_computing_structure_solution 'olex2.solve 1.3 (Bourhis et al., 2015)'
_diffrn_ambient_temperature 100(2)
_diffrn_detector 'CCD plate'
_diffrn_measured_fraction_theta_full 0.9971
_diffrn_measured_fraction_theta_max 0.9588
_diffrn_measurement_details
;
List of Runs (angles in degrees, time in seconds):

  # Type    Start    End  Width  t~exp~   \w     \q     \k     \f   Frames
#--------------------------------------------------------------------------
  1  \w    -74.00 109.00   1.00    3.27    --   20.00  54.00   6.06  183
  2  \w     65.00 110.00   1.00    3.27    --   20.00  54.00-180.00   45
  3  \w    -74.00 109.00   1.00    3.27    --   20.00  54.00 -60.00  183
  4  \w    -74.00 109.00   1.00    3.27    --   20.00  54.00-150.00  183
  5  \w    -74.00 109.00   1.00    3.27    --   20.00  54.00-150.00  183
  6  \w    -74.00 109.00   1.00    3.27    --   20.00  54.00-180.00  183
  7  \w    -74.00 109.00   1.00    3.27    --   20.00  54.00-180.00  183
  8  \w    -74.00  69.00   1.00    3.27    --   20.00  54.00-120.00  143
;
_diffrn_measurement_device 'two-circle diffractometer'
_diffrn_measurement_device_type 'XtaLAB Mini II'
_diffrn_measurement_method '\w scans'
_diffrn_orient_matrix_type 'CrysAlisPro convention (1999,Acta A55,543-557)'
_diffrn_orient_matrix_UB_11 -0.0067778000
_diffrn_orient_matrix_UB_12 0.0437926000
_diffrn_orient_matrix_UB_13 -0.0557807000
_diffrn_orient_matrix_UB_21 -0.0263053000
_diffrn_orient_matrix_UB_22 -0.0666037000
_diffrn_orient_matrix_UB_23 -0.0370776000
_diffrn_orient_matrix_UB_31 -0.0895987000
_diffrn_orient_matrix_UB_32 0.0162712000
_diffrn_orient_matrix_UB_33 -0.0005508000
_diffrn_radiation_monochromator graphite
_diffrn_radiation_probe x-ray
_diffrn_radiation_type 'Mo K\a'
_diffrn_radiation_wavelength 0.71073
_diffrn_reflns_av_R_equivalents 0.0339
_diffrn_reflns_av_unetI/netI 0.0306
_diffrn_reflns_Laue_measured_fraction_full 0.9971
_diffrn_reflns_Laue_measured_fraction_max 0.9588
_diffrn_reflns_limit_h_max 10
_diffrn_reflns_limit_h_min -10
_diffrn_reflns_limit_k_max 9
_diffrn_reflns_limit_k_min -11
_diffrn_reflns_limit_l_max 14
_diffrn_reflns_limit_l_min -14
_diffrn_reflns_number 13618
_diffrn_reflns_point_group_measured_fraction_full 0.9228
_diffrn_reflns_point_group_measured_fraction_max 0.8545
_diffrn_reflns_theta_full 25.2417
_diffrn_reflns_theta_max 29.21
_diffrn_reflns_theta_min 2.69
_diffrn_source 'fine-focus sealed X-ray tube'
_diffrn_source_type 'Enhance (Mo) X-ray Source'
_exptl_absorpt_coefficient_mu 0.142
_exptl_absorpt_correction_T_max 1.00000
_exptl_absorpt_correction_T_min 0.95459
_exptl_absorpt_correction_type multi-scan
_exptl_absorpt_process_details
;
CrysAlisPro 1.171.39.12b (Rigaku Oxford Diffraction, 2015)
Empirical absorption correction using spherical harmonics,
 implemented in SCALE3 ABSPACK scaling algorithm.
;
_exptl_crystal_colour 'clear colourless'
_exptl_crystal_colour_lustre clear
_exptl_crystal_colour_primary colourless
_exptl_crystal_density_diffrn 1.584
_exptl_crystal_description prism
_exptl_crystal_F_000 364.302
_refine_diff_density_max 0.1220
_refine_diff_density_min -0.1424
_refine_diff_density_rms 0.0311
_refine_ls_abs_structure_details 'Flack, H. D. (1983). Acta Cryst. A39, 876-881.'
_refine_ls_abs_structure_Flack 0.1(8)
_refine_ls_d_res_high 0.7283
_refine_ls_d_res_low 7.5740
_refine_ls_goodness_of_fit_ref 1.0926
_refine_ls_hydrogen_treatment mixed
_refine_ls_matrix_type full
_refine_ls_number_constraints 1
_refine_ls_number_parameters 400
_refine_ls_number_reflns 3318
_refine_ls_number_restraints 1
_refine_ls_restrained_S_all 1.0926
_refine_ls_R_factor_all 0.0289
_refine_ls_R_factor_gt 0.0238
_refine_ls_shift/su_max 0.0006
_refine_ls_shift/su_mean 0.0000
_refine_ls_structure_factor_coef Fsqd
_refine_ls_weighting_details 'w=1/[\s^2^(Fo^2^)+(0.0118P)^2^] where P=(Fo^2^+2Fc^2^)/3'
_refine_ls_weighting_scheme calc
_refine_ls_wR_factor_gt 0.0395
_refine_ls_wR_factor_ref 0.0410
_reflns_Friedel_coverage 0.736
_reflns_limit_h_max 10
_reflns_limit_h_min -10
_reflns_limit_k_max 9
_reflns_limit_k_min -11
_reflns_limit_l_max 14
_reflns_limit_l_min -14
_reflns_number_gt 3002
_reflns_number_total 3318
_reflns_threshold_expression I>=2u(I)
_cod_data_source_file d1ra08312k2.cif
_cod_data_source_block sucrose
_cod_original_sg_symbol_Hall ' P 2yb'
_cod_original_sg_symbol_H-M 'P 21'
_cod_database_code 7244614
_reflns_odcompleteness_completeness 99.75
_reflns_odcompleteness_iscentric 1
_reflns_odcompleteness_theta 26.32
_olex2_refinement_description
;
1. Fixed Uiso
 At 1.5 times of:
  All H(H) groups
;
_olex2_submission_special_instructions 'No special instructions were received'
_oxdiff_exptl_absorpt_empirical_details
;
Empirical correction (ABSPACK) includes:
- Absorption correction using spherical harmonics
- Frame scaling
;
_oxdiff_exptl_absorpt_empirical_full_max 1.075
_oxdiff_exptl_absorpt_empirical_full_min 0.948

loop_
_space_group_symop_id
_space_group_symop_operation_xyz
1 x,y,z
2 -x,y+1/2,-z

loop_
_atom_site_label
_atom_site_type_symbol
_atom_site_fract_x
_atom_site_fract_y
_atom_site_fract_z
_atom_site_U_iso_or_equiv
_atom_site_adp_type
_atom_site_occupancy
_atom_site_refinement_flags_posn
O1 O 0.13146(10) -0.93498(10) -0.87713(7) 0.0211(2) Uani 1.000000 .
O2 O 0.21415(14) -0.78925(14) -1.08140(9) 0.0344(3) Uani 1.000000 .
H2 H 0.218(3) -0.906(3) -1.100(3) 0.106(12) Uani 1.000000 .
O3 O 0.14314(16) -0.51956(14) -0.84868(12) 0.0426(3) Uani 1.000000 .
H3 H 0.068(3) -0.436(4) -0.830(3) 0.111(12) Uani 1.000000 .
O4 O -0.20277(15) -0.58615(13) -0.80825(9) 0.0361(3) Uani 1.000000 .
H4 H -0.243(3) -0.568(3) -0.731(2) 0.072(9) Uani 1.000000 .
O5 O -0.24740(13) -0.89823(14) -0.72945(9) 0.0264(2) Uani 1.000000 .
H5 H -0.342(3) -0.965(3) -0.771(2) 0.061(7) Uani 1.000000 .
O6 O 0.18430(9) -1.23913(11) -0.71193(7) 0.0212(2) Uani 1.000000 .
O7 O 0.45919(13) -1.09608(14) -0.82656(9) 0.0329(2) Uani 1.000000 .
H7 H 0.330(3) -1.056(4) -0.852(2) 0.080(10) Uani 1.000000 .
O8 O 0.58917(12) -1.23596(14) -0.47860(9) 0.0283(2) Uani 1.000000 .
H8 H 0.694(3) -1.182(3) -0.4837(17) 0.053(7) Uani 1.000000 .
O9 O 0.29549(13) -1.01621(13) -0.42617(9) 0.0245(2) Uani 1.000000 .
H9 H 0.323(3) -0.931(3) -0.4655(19) 0.055(7) Uani 1.000000 .
O10 O -0.12103(14) -1.09834(14) -0.53026(10) 0.0286(3) Uani 1.000000 .
H10 H -0.154(3) -1.013(3) -0.5832(19) 0.063(8) Uani 1.000000 .
O11 O 0.10832(9) -0.98735(10) -0.67146(6) 0.01790(19) Uani 1.000000 .
C1 C 0.20471(16) -0.78258(16) -0.85891(11) 0.0216(3) Uani 1.000000 .
H1 H 0.2937(18) -0.7688(19) -0.7613(11) 0.038(5) Uani 1.000000 .
C2 C 0.31586(19) -0.7636(2) -0.95703(12) 0.0284(3) Uani 1.000000 .
H2A H 0.433(2) -0.850(2) -0.9350(14) 0.042(5) Uani 1.000000 .
H2B H 0.364(2) -0.646(2) -0.9507(19) 0.067(6) Uani 1.000000 .
C3 C 0.05780(17) -0.66283(16) -0.87416(12) 0.0235(3) Uani 1.000000 .
H3B H -0.0224(19) -0.666(2) -0.9722(12) 0.050(5) Uani 1.000000 .
C4 C -0.06423(17) -0.69748(16) -0.78530(11) 0.0224(3) Uani 1.000000 .
H4B H 0.0119(18) -0.685(2) -0.6868(13) 0.046(5) Uani 1.000000 .
C5 C -0.13604(16) -0.85951(16) -0.81241(11) 0.0195(3) Uani 1.000000 .
H5B H -0.2103(18) -0.8634(19) -0.9122(13) 0.041(5) Uani 1.000000 .
C6 C 0.01492(15) -0.97612(17) -0.79973(10) 0.0178(3) Uani 1.000000 .
H6 H -0.0344(19) -1.088(2) -0.8340(13) 0.038(4) Uani 1.000000 .
C7 C 0.13094(14) -1.14137(14) -0.62433(9) 0.0162(2) Uani 1.000000 .
C8 C -0.04395(16) -1.20287(18) -0.60301(12) 0.0227(3) Uani 1.000000 .
H8A H -0.0219(19) -1.313(2) -0.5539(13) 0.038(2) Uani 1.000000 .
H8B H -0.1312(19) -1.222(2) -0.6929(14) 0.056(4) Uiso 1.000000 .
C9 C 0.28561(15) -1.14278(16) -0.50720(10) 0.0172(3) Uani 1.000000 .
H9B H 0.2697(17) -1.243(2) -0.4535(12) 0.036(4) Uani 1.000000 .
C10 C 0.44512(15) -1.16733(17) -0.56483(11) 0.0190(3) Uani 1.000000 .
H10B H 0.4844(19) -1.058(2) -0.5996(14) 0.043(5) Uani 1.000000 .
C11 C 0.37135(16) -1.27262(17) -0.67630(11) 0.0199(3) Uani 1.000000 .
H11 H 0.384(2) -1.393(2) -0.6480(14) 0.047(5) Uani 1.000000 .
C12 C 0.45341(19) -1.25206(18) -0.78939(13) 0.0279(3) Uani 1.000000 .
H12A H 0.379(2) -1.322(3) -0.8690(14) 0.074(7) Uani 1.000000 .
H12B H 0.5929(19) -1.292(2) -0.7612(15) 0.055(6) Uani 1.000000 .

loop_
_atom_site_aniso_label
_atom_site_aniso_U_11
_atom_site_aniso_U_22
_atom_site_aniso_U_33
_atom_site_aniso_U_12
_atom_site_aniso_U_13
_atom_site_aniso_U_23
O1 0.0252(4) 0.0192(5) 0.0207(4) 0.0009(4) 0.0091(3) -0.0000(4)
O2 0.0420(6) 0.0395(8) 0.0252(4) 0.0077(6) 0.0151(4) 0.0073(5)
H2 0.056(19) 0.06(2) 0.22(3) 0.016(17) 0.05(2) 0.08(2)
O3 0.0497(7) 0.0216(7) 0.0620(7) -0.0094(6) 0.0243(6) -0.0065(6)
H3 0.08(2) 0.09(3) 0.18(3) 0.01(2) 0.07(2) -0.01(3)
O4 0.0500(7) 0.0274(6) 0.0362(5) 0.0167(5) 0.0209(5) 0.0095(5)
H4 0.048(14) 0.06(2) 0.12(2) 0.020(15) 0.057(15) 0.037(17)
O5 0.0221(5) 0.0294(7) 0.0292(5) 0.0023(4) 0.0090(4) 0.0026(5)
H5 0.091(19) 0.05(2) 0.058(15) 0.016(15) 0.048(14) 0.010(14)
O6 0.0174(4) 0.0208(5) 0.0246(4) 0.0017(4) 0.0029(3) -0.0058(4)
O7 0.0281(5) 0.0404(7) 0.0327(5) -0.0010(5) 0.0123(4) 0.0061(5)
H7 0.039(14) 0.13(3) 0.068(17) 0.002(18) 0.013(13) -0.018(17)
O8 0.0179(5) 0.0353(7) 0.0302(5) 0.0030(5) 0.0021(4) 0.0067(5)
H8 0.080(16) 0.049(18) 0.037(12) 0.039(14) 0.028(12) 0.021(11)
O9 0.0264(5) 0.0255(7) 0.0216(4) -0.0031(5) 0.0053(4) -0.0048(4)
H9 0.042(14) 0.07(2) 0.066(15) 0.008(14) 0.028(11) -0.019(15)
O10 0.0222(5) 0.0375(8) 0.0293(5) 0.0004(5) 0.0125(4) 0.0035(5)
H10 0.062(15) 0.09(2) 0.045(15) -0.001(17) 0.032(12) -0.013(15)
O11 0.0189(4) 0.0165(5) 0.0178(3) -0.0013(4) 0.0032(3) 0.0003(3)
C1 0.0236(6) 0.0217(8) 0.0199(5) -0.0020(6) 0.0062(5) 0.0003(5)
H1 0.049(10) 0.039(13) 0.021(8) -0.010(9) -0.004(7) 0.007(8)
C2 0.0261(7) 0.0314(11) 0.0300(6) -0.0014(7) 0.0114(5) 0.0055(7)
H2A 0.023(9) 0.076(16) 0.035(9) 0.009(10) 0.023(7) 0.009(10)
H2B 0.069(14) 0.040(16) 0.104(17) 0.001(12) 0.045(11) -0.009(12)
C3 0.0291(7) 0.0178(8) 0.0247(6) -0.0004(6) 0.0085(5) 0.0002(6)
H3B 0.054(11) 0.068(16) 0.030(9) 0.015(11) 0.016(8) 0.014(9)
C4 0.0314(7) 0.0164(8) 0.0205(6) 0.0030(5) 0.0084(5) 0.0004(5)
H4B 0.055(11) 0.046(13) 0.036(9) 0.008(10) 0.011(8) -0.016(9)
C5 0.0196(6) 0.0194(8) 0.0190(5) 0.0011(5) 0.0031(4) 0.0002(5)
H5B 0.033(10) 0.053(14) 0.034(9) -0.007(9) 0.002(8) 0.001(9)
C6 0.0190(5) 0.0172(8) 0.0173(5) 0.0005(5) 0.0044(4) -0.0004(5)
H6 0.049(10) 0.020(10) 0.043(9) 0.008(9) 0.005(8) -0.001(9)
C7 0.0142(5) 0.0162(7) 0.0186(5) -0.0002(5) 0.0047(4) 0.0006(5)
C8 0.0157(6) 0.0238(9) 0.0291(6) -0.0042(6) 0.0064(5) 0.0025(6)
H8A 0.028(9) 0.031(11) 0.056(10) -0.001(8) 0.013(8) 0.006(9)
C9 0.0176(6) 0.0162(8) 0.0180(5) -0.0012(5) 0.0042(4) 0.0014(5)
H9B 0.026(8) 0.033(12) 0.043(9) -0.002(9) -0.003(7) -0.022(9)
C10 0.0154(6) 0.0205(8) 0.0211(5) 0.0004(5) 0.0042(4) 0.0026(5)
H10B 0.041(9) 0.028(13) 0.058(11) -0.007(9) 0.008(8) 0.007(9)
C11 0.0180(6) 0.0178(9) 0.0246(6) 0.0017(5) 0.0061(4) -0.0022(6)
H11 0.055(12) 0.039(13) 0.051(11) 0.019(10) 0.018(9) -0.003(9)
C12 0.0260(7) 0.0323(10) 0.0290(6) 0.0016(7) 0.0134(5) -0.0033(6)
H12A 0.054(12) 0.13(2) 0.036(10) -0.034(13) 0.010(9) -0.044(12)
H12B 0.022(9) 0.072(16) 0.072(11) 0.027(9) 0.011(8) -0.001(10)

loop_
_atom_type_symbol
_atom_type_scat_dispersion_real
_atom_type_scat_dispersion_imag
_atom_type_scat_source
_atom_type_scat_dispersion_source
H 0.00000 0.00000 'NoSpherA2: Chem.Sci. 2021, DOI:10.1039/D0SC05526C' 'Henke, Gullikson and Davis, At. Data and Nucl. Data Tables, 1993, 54, 2'
C 0.00347 0.00161 'NoSpherA2: Chem.Sci. 2021, DOI:10.1039/D0SC05526C' 'Henke, Gullikson and Davis, At. Data and Nucl. Data Tables, 1993, 54, 2'
O 0.01158 0.00611 'NoSpherA2: Chem.Sci. 2021, DOI:10.1039/D0SC05526C' 'Henke, Gullikson and Davis, At. Data and Nucl. Data Tables, 1993, 54, 2'

loop_
_geom_angle_atom_site_label_1
_geom_angle_atom_site_label_2
_geom_angle_atom_site_label_3
_geom_angle
_geom_angle_site_symmetry_1
_geom_angle_site_symmetry_3
_geom_angle_publ_flag
C6 O1 C1 116.00(9) . . ?
C11 O6 C7 111.85(8) . . ?
C7 O11 C6 114.13(9) . . ?
C2 C1 O1 105.79(11) . . ?
C3 C1 O1 110.64(10) . . ?
C3 C1 C2 112.15(11) . . ?
C1 C2 O2 111.48(11) . . ?
C1 C3 O3 106.06(11) . . ?
C4 C3 O3 112.46(11) . . ?
C4 C3 C1 110.55(11) . . ?
C3 C4 O4 107.80(11) . . ?
C5 C4 O4 111.55(11) . . ?
C5 C4 C3 108.29(10) . . ?
C4 C5 O5 110.25(10) . . ?
C6 C5 O5 110.32(10) . . ?
C6 C5 C4 110.95(10) . . ?
O11 C6 O1 110.24(9) . . ?
C5 C6 O1 110.94(10) . . ?
C5 C6 O11 110.18(9) . . ?
O11 C7 O6 110.92(8) . . ?
C8 C7 O6 107.30(10) . . ?
C8 C7 O11 109.96(10) . . ?
C9 C7 O6 105.04(9) . . ?
C9 C7 O11 108.20(10) . . ?
C9 C7 C8 115.32(9) . . ?
C7 C8 O10 111.06(12) . . ?
C7 C9 O9 115.73(11) . . ?
C10 C9 O9 115.67(11) . . ?
C10 C9 C7 102.56(9) . . ?
C9 C10 O8 112.44(10) . . ?
C11 C10 O8 111.71(12) . . ?
C11 C10 C9 102.43(10) . . ?
C10 C11 O6 105.46(10) . . ?
C12 C11 O6 109.84(10) . . ?
C12 C11 C10 114.86(11) . . ?
C11 C12 O7 112.88(12) . . ?

loop_
_geom_bond_atom_site_label_1
_geom_bond_atom_site_label_2
_geom_bond_distance
_geom_bond_site_symmetry_2
_geom_bond_publ_flag
O1 C1 1.4420(16) . ?
O1 C6 1.4137(13) . ?
O2 C2 1.4215(18) . ?
O3 C3 1.4126(17) . ?
O4 C4 1.4296(16) . ?
O5 C5 1.4233(15) . ?
O6 C7 1.4078(13) . ?
O6 C11 1.4478(14) . ?
O7 C12 1.423(2) . ?
O8 C10 1.4206(15) . ?
O9 C9 1.4032(16) . ?
O10 C8 1.4239(18) . ?
O11 C6 1.4226(13) . ?
O11 C7 1.4343(15) . ?
C1 C2 1.5243(17) . ?
C1 C3 1.5287(18) . ?
C3 C4 1.5279(16) . ?
C4 C5 1.5236(19) . ?
C5 C6 1.5354(17) . ?
C7 C8 1.5267(15) . ?
C7 C9 1.5418(15) . ?
C9 C10 1.5244(16) . ?
C10 C11 1.5253(18) . ?
C11 C12 1.5168(16) . ?

loop_
_geom_torsion_atom_site_label_1
_geom_torsion_atom_site_label_2
_geom_torsion_atom_site_label_3
_geom_torsion_atom_site_label_4
_geom_torsion
_geom_torsion_site_symmetry_1
_geom_torsion_site_symmetry_2
_geom_torsion_site_symmetry_3
_geom_torsion_site_symmetry_4
_geom_torsion_publ_flag
O1 C1 C2 O2 56.59(11) . . . . ?
O1 C1 C3 O3 177.27(10) . . . . ?
O1 C1 C3 C4 55.10(10) . . . . ?
O1 C6 O11 C7 -108.04(11) . . . . ?
O1 C6 C5 O5 -177.17(10) . . . . ?
O1 C6 C5 C4 -54.69(10) . . . . ?
O2 C2 C1 C3 -64.12(15) . . . . ?
O3 C3 C1 C2 -64.87(12) . . . . ?
O3 C3 C4 O4 64.32(12) . . . . ?
O3 C3 C4 C5 -174.85(11) . . . . ?
O4 C4 C3 C1 -177.34(10) . . . . ?
O4 C4 C5 O5 -62.94(10) . . . . ?
O4 C4 C5 C6 174.54(9) . . . . ?
O5 C5 C4 C3 178.59(10) . . . . ?
O5 C5 C6 O11 -54.81(11) . . . . ?
O6 C7 O11 C6 44.94(10) . . . . ?
O6 C7 C8 O10 -171.28(9) . . . . ?
O6 C7 C9 O9 157.70(9) . . . . ?
O6 C7 C9 C10 30.83(10) . . . . ?
O6 C11 C10 O8 147.84(9) . . . . ?
O6 C11 C10 C9 27.28(10) . . . . ?
O6 C11 C12 O7 69.26(12) . . . . ?
O7 C12 C11 C10 -49.40(13) . . . . ?
O8 C10 C9 O9 78.12(13) . . . . ?
O8 C10 C9 C7 -154.97(12) . . . . ?
O8 C10 C11 C12 -91.08(11) . . . . ?
O9 C9 C7 O11 39.17(10) . . . . ?
O9 C9 C7 C8 -84.41(12) . . . . ?
O9 C9 C10 C11 -161.83(12) . . . . ?
O10 C8 C7 O11 -50.56(11) . . . . ?
O10 C8 C7 C9 72.09(12) . . . . ?
O11 C6 C5 C4 67.67(11) . . . . ?
O11 C7 C9 C10 -87.70(10) . . . . ?
C1 C3 C4 C5 -56.51(11) . . . . ?
C3 C4 C5 C6 56.07(10) . . . . ?
C7 C9 C10 C11 -34.92(11) . . . . ?
C9 C10 C11 C12 148.36(11) . . . . ?
